data_7028710
loop_
_publ_author_name
'Constable, Edwin C.'
'Housecroft, Catherine E.'
'Schneider, Gabriel E.'
'Zampese, Jennifer A.'
'Bolink, Henk J.'
'Perteg\'as, Antonio'
'Roldan-Carmona, Cristina'

_publ_section_title
;
 Red emitting [Ir(C^N)2(N^N)](+) complexes employing bidentate
 2,2':6',2''-terpyridine ligands for light-emitting electrochemical cells.
;
_journal_issue 12
_journal_name_full 'Dalton transactions (Cambridge, England : 2003)'
_journal_page_first 4653
_journal_page_last 4667
_journal_paper_doi 10.1039/c3dt53477d
_journal_volume 43
_journal_year 2014
_chemical_formula_moiety '2(C44 H33 Ir N5 S), 2(F6 P), C2 H3 N, 2(H2 O)'
_chemical_formula_sum 'C90 H73 F12 Ir2 N11 O2 P2 S2'
_chemical_formula_weight 2079.12
_chemical_name_systematic
; 
 ? 
;
_space_group_IT_number 14
_symmetry_cell_setting monoclinic
_symmetry_space_group_name_Hall '-P 2yn'
_symmetry_space_group_name_H-M 'P 1 21/n 1'
_atom_sites_solution_hydrogens geom
_atom_sites_solution_primary direct
_atom_sites_solution_secondary difmap
_audit_creation_method SHELXL-97
_cell_angle_alpha 90.00
_cell_angle_beta 104.707(4)
_cell_angle_gamma 90.00
_cell_formula_units_Z 2
_cell_length_a 14.5443(10)
_cell_length_b 14.7612(10)
_cell_length_c 19.8943(14)
_cell_measurement_reflns_used 9645
_cell_measurement_temperature 123(2)
_cell_measurement_theta_max 33.57
_cell_measurement_theta_min 3.14
_cell_volume 4131.2(5)
_computing_cell_refinement 'Bruker SAINT'
_computing_data_collection 'Bruker APEX2'
_computing_data_reduction 'Bruker SAINT'
_computing_molecular_graphics 'Bruker SHELXTL'
_computing_publication_material 'Bruker SHELXTL'
_computing_structure_refinement 'SHELXL-97 (Sheldrick, 1997)'
_computing_structure_solution 'SHELXS-97 (Sheldrick, 1990)'
_diffrn_ambient_temperature 123(2)
_diffrn_measured_fraction_theta_full 0.998
_diffrn_measured_fraction_theta_max 0.998
_diffrn_measurement_device_type 'Bruker APEX-II CCD'
_diffrn_measurement_method '\f and \w scans'
_diffrn_radiation_monochromator graphite
_diffrn_radiation_source 'fine-focus sealed tube'
_diffrn_radiation_type MoK\a
_diffrn_radiation_wavelength 0.71073
_diffrn_reflns_av_R_equivalents 0.0425
_diffrn_reflns_av_sigmaI/netI 0.0196
_diffrn_reflns_limit_h_max 20
_diffrn_reflns_limit_h_min -20
_diffrn_reflns_limit_k_max 20
_diffrn_reflns_limit_k_min -20
_diffrn_reflns_limit_l_max 27
_diffrn_reflns_limit_l_min -27
_diffrn_reflns_number 134040
_diffrn_reflns_theta_full 30.00
_diffrn_reflns_theta_max 30.00
_diffrn_reflns_theta_min 2.08
_diffrn_standards_number 0
_exptl_absorpt_coefficient_mu 3.392
_exptl_absorpt_correction_T_max 0.5503
_exptl_absorpt_correction_T_min 0.3440
_exptl_absorpt_correction_type multi-scan
_exptl_absorpt_process_details sadabs
_exptl_crystal_colour orange
_exptl_crystal_density_diffrn 1.668
_exptl_crystal_density_method 'not measured'
_exptl_crystal_description Block
_exptl_crystal_F_000 2052
_exptl_crystal_size_max 0.40
_exptl_crystal_size_mid 0.20
_exptl_crystal_size_min 0.20
_refine_diff_density_max 0.980
_refine_diff_density_min -0.746
_refine_diff_density_rms 0.080
_refine_ls_extinction_method none
_refine_ls_goodness_of_fit_ref 1.047
_refine_ls_hydrogen_treatment constr
_refine_ls_matrix_type full
_refine_ls_number_parameters 570
_refine_ls_number_reflns 12026
_refine_ls_number_restraints 0
_refine_ls_restrained_S_all 1.047
_refine_ls_R_factor_all 0.0247
_refine_ls_R_factor_gt 0.0194
_refine_ls_shift/su_max 0.045
_refine_ls_shift/su_mean 0.001
_refine_ls_structure_factor_coef Fsqd
_refine_ls_weighting_details 'calc w=1/[\s^2^(Fo^2^)+(0.0146P)^2^+5.0331P] where P=(Fo^2^+2Fc^2^)/3'
_refine_ls_weighting_scheme calc
_refine_ls_wR_factor_gt 0.0444
_refine_ls_wR_factor_ref 0.0471
_reflns_number_gt 10753
_reflns_number_total 12026
_reflns_threshold_expression >2sigma(I)
_cod_data_source_file c3dt53477d.txt
_cod_data_source_block gs90
_cod_depositor_comments
;
The following automatic conversions were performed:

'_symmetry_cell_setting' value 'Monoclinic' changed to 'monoclinic'
according to
/usr/data/users/saulius/automatic-downloads/current/RSC/lib/dictionaries/cif_core.dic
dictionary named 'cif_core.dic' version 2.4.2 from 2011-04-26.

Automatic conversion script
Id: cif_fix_values 2281 2013-09-26 08:29:07Z andrius 
;
_cod_original_sg_symbol_Hall -P2yn
_cod_original_sg_symbol_H-M P2(1)/n
_cod_database_code 7028710

loop_
_symmetry_equiv_pos_as_xyz
'x, y, z'
'-x+1/2, y+1/2, -z+1/2'
'-x, -y, -z'
'x-1/2, -y-1/2, z-1/2'

loop_
_atom_site_label
_atom_site_type_symbol
_atom_site_fract_x
_atom_site_fract_y
_atom_site_fract_z
_atom_site_U_iso_or_equiv
_atom_site_adp_type
_atom_site_occupancy
_atom_site_symmetry_multiplicity
_atom_site_calc_flag
_atom_site_refinement_flags
_atom_site_disorder_assembly
_atom_site_disorder_group
Ir1 Ir 1.084989(3) 0.936128(3) 0.708348(2) 0.01510(1) Uani 1 1 d . . .
N1 N 1.11539(7) 1.05385(7) 0.65600(5) 0.0170(2) Uani 1 1 d . . .
N2 N 0.97198(7) 0.93655(7) 0.60877(5) 0.0152(2) Uani 1 1 d . . .
N3 N 0.99634(7) 0.75162(7) 0.58419(6) 0.0184(2) Uani 1 1 d . . .
C1 C 1.19604(9) 1.10243(10) 0.67223(7) 0.0210(3) Uani 1 1 d . . .
H1A H 1.2465 1.0830 0.7098 0.025 Uiso 1 1 calc R . .
C2 C 1.20833(9) 1.17972(10) 0.63618(7) 0.0227(3) Uani 1 1 d . . .
H2A H 1.2663 1.2126 0.6487 0.027 Uiso 1 1 calc R . .
C3 C 1.13463(9) 1.20838(9) 0.58143(7) 0.0214(3) Uani 1 1 d . . .
H3A H 1.1414 1.2613 0.5559 0.026 Uiso 1 1 calc R . .
C4 C 1.05096(9) 1.15876(9) 0.56437(7) 0.0191(3) Uani 1 1 d . . .
H4A H 0.9995 1.1774 0.5272 0.023 Uiso 1 1 calc R . .
C5 C 1.04338(8) 1.08181(8) 0.60220(6) 0.0158(3) Uani 1 1 d . . .
C6 C 0.95772(8) 1.02349(9) 0.58629(6) 0.0159(2) Uani 1 1 d . . .
C7 C 0.86909(9) 1.05685(9) 0.55189(7) 0.0180(3) Uani 1 1 d . . .
H7A H 0.8619 1.1187 0.5384 0.022 Uiso 1 1 calc R . .
C8 C 0.79064(8) 0.99929(9) 0.53719(7) 0.0176(3) Uani 1 1 d . . .
C9 C 0.80764(9) 0.90785(9) 0.55400(7) 0.0183(3) Uani 1 1 d . . .
H9A H 0.7571 0.8654 0.5413 0.022 Uiso 1 1 calc R . .
C10 C 0.89801(8) 0.87853(9) 0.58915(6) 0.0165(3) Uani 1 1 d . . .
C11 C 0.91676(9) 0.78000(9) 0.59980(7) 0.0179(3) Uani 1 1 d . . .
C12 C 0.85299(10) 0.72085(10) 0.61775(9) 0.0290(3) Uani 1 1 d . . .
H12A H 0.7970 0.7429 0.6284 0.035 Uiso 1 1 calc R . .
C13 C 0.87262(11) 0.62878(11) 0.61981(10) 0.0373(4) Uani 1 1 d . . .
H13A H 0.8300 0.5866 0.6318 0.045 Uiso 1 1 calc R . .
C14 C 0.95475(11) 0.59932(10) 0.60424(9) 0.0298(3) Uani 1 1 d . . .
H14A H 0.9698 0.5366 0.6053 0.036 Uiso 1 1 calc R . .
C15 C 1.01455(10) 0.66285(9) 0.58714(7) 0.0232(3) Uani 1 1 d . . .
H15A H 1.0715 0.6425 0.5770 0.028 Uiso 1 1 calc R . .
C16 C 0.69427(8) 1.03405(9) 0.50430(7) 0.0188(3) Uani 1 1 d . . .
C17 C 0.66340(9) 1.11555(9) 0.52679(7) 0.0218(3) Uani 1 1 d . . .
H17A H 0.7035 1.1470 0.5648 0.026 Uiso 1 1 calc R . .
C18 C 0.57505(9) 1.15133(10) 0.49450(8) 0.0243(3) Uani 1 1 d . . .
H18A H 0.5546 1.2063 0.5109 0.029 Uiso 1 1 calc R . .
C19 C 0.51627(9) 1.10656(10) 0.43792(7) 0.0236(3) Uani 1 1 d . . .
C20 C 0.54518(10) 1.02460(11) 0.41623(8) 0.0273(3) Uani 1 1 d . . .
H20A H 0.5047 0.9931 0.3785 0.033 Uiso 1 1 calc R . .
C21 C 0.63324(10) 0.98824(10) 0.44956(8) 0.0250(3) Uani 1 1 d . . .
H21A H 0.6520 0.9315 0.4348 0.030 Uiso 1 1 calc R . .
S1 S 0.40911(3) 1.16181(3) 0.39677(2) 0.03190(9) Uani 1 1 d . . .
C22 C 0.34980(11) 1.08178(13) 0.33156(9) 0.0381(4) Uani 1 1 d . . .
H22A H 0.3886 1.0713 0.2986 0.057 Uiso 1 1 calc R . .
H22B H 0.2878 1.1061 0.3067 0.057 Uiso 1 1 calc R . .
H22C H 0.3408 1.0245 0.3539 0.057 Uiso 1 1 calc R . .
C23 C 1.18368(9) 0.95512(9) 0.79791(7) 0.0194(3) Uani 1 1 d . . .
C24 C 1.17451(10) 1.00287(11) 0.85650(7) 0.0263(3) Uani 1 1 d . . .
H24A H 1.1154 1.0303 0.8564 0.032 Uiso 1 1 calc R . .
C25 C 1.25071(11) 1.01095(11) 0.91507(8) 0.0306(4) Uani 1 1 d . . .
H25A H 1.2429 1.0436 0.9544 0.037 Uiso 1 1 calc R . .
C26 C 1.33772(11) 0.97175(11) 0.91644(8) 0.0286(3) Uani 1 1 d . . .
H26A H 1.3891 0.9772 0.9567 0.034 Uiso 1 1 calc R . .
C27 C 1.34963(10) 0.92475(10) 0.85913(8) 0.0255(3) Uani 1 1 d . . .
H27A H 1.4093 0.8982 0.8597 0.031 Uiso 1 1 calc R . .
C28 C 1.27321(9) 0.91651(9) 0.80016(7) 0.0204(3) Uani 1 1 d . . .
C29 C 1.27955(9) 0.86870(9) 0.73724(7) 0.0203(3) Uani 1 1 d . . .
C30 C 1.35956(9) 0.82324(11) 0.72765(8) 0.0274(3) Uani 1 1 d . . .
H30A H 1.4164 0.8220 0.7640 0.033 Uiso 1 1 calc R . .
C31 C 1.35622(10) 0.78028(11) 0.66568(8) 0.0304(3) Uani 1 1 d . . .
H31A H 1.4101 0.7485 0.6592 0.036 Uiso 1 1 calc R . .
C32 C 1.27302(10) 0.78392(11) 0.61274(8) 0.0265(3) Uani 1 1 d . . .
H32A H 1.2692 0.7549 0.5695 0.032 Uiso 1 1 calc R . .
C33 C 1.19596(9) 0.83049(10) 0.62400(7) 0.0215(3) Uani 1 1 d . . .
H33A H 1.1396 0.8342 0.5874 0.026 Uiso 1 1 calc R . .
N4 N 1.19782(7) 0.87093(8) 0.68517(6) 0.0178(2) Uani 1 1 d . . .
C34 C 1.03885(9) 0.82748(9) 0.75160(6) 0.0192(3) Uani 1 1 d . . .
C35 C 1.07002(9) 0.73764(10) 0.75345(7) 0.0226(3) Uani 1 1 d . . .
H35A H 1.1219 0.7231 0.7344 0.027 Uiso 1 1 calc R . .
C36 C 1.02691(11) 0.66919(11) 0.78246(8) 0.0302(3) Uani 1 1 d . . .
H36A H 1.0490 0.6086 0.7826 0.036 Uiso 1 1 calc R . .
C37 C 0.95124(11) 0.68896(12) 0.81144(9) 0.0356(4) Uani 1 1 d . . .
H37A H 0.9221 0.6420 0.8313 0.043 Uiso 1 1 calc R . .
C38 C 0.91897(10) 0.77682(11) 0.81110(8) 0.0316(3) Uani 1 1 d . . .
H38A H 0.8676 0.7906 0.8308 0.038 Uiso 1 1 calc R . .
C39 C 0.96216(9) 0.84558(10) 0.78158(7) 0.0225(3) Uani 1 1 d . . .
C40 C 0.93217(9) 0.94010(10) 0.77880(7) 0.0230(3) Uani 1 1 d . . .
C41 C 0.86135(11) 0.97535(12) 0.80711(9) 0.0370(4) Uani 1 1 d . . .
H41A H 0.8274 0.9366 0.8305 0.044 Uiso 1 1 calc R . .
C42 C 0.84068(13) 1.06661(13) 0.80113(11) 0.0473(4) Uani 1 1 d . . .
H42A H 0.7920 1.0907 0.8199 0.057 Uiso 1 1 calc R . .
C43 C 0.89071(12) 1.12295(12) 0.76780(9) 0.0363(4) Uani 1 1 d . . .
H43A H 0.8774 1.1860 0.7636 0.044 Uiso 1 1 calc R . .
C44 C 0.95999(10) 1.08566(10) 0.74092(7) 0.0243(3) Uani 1 1 d . . .
H44A H 0.9949 1.1242 0.7182 0.029 Uiso 1 1 calc R . .
N5 N 0.98065(8) 0.99615(8) 0.74551(6) 0.0196(2) Uani 1 1 d . . .
P1 P 0.85880(2) 0.34229(2) 0.61524(2) 0.02247(8) Uani 1 1 d . . .
F10 F 0.78279(7) 0.42038(7) 0.58848(6) 0.0448(3) Uani 1 1 d . . .
F11 F 0.91432(8) 0.40730(7) 0.67708(5) 0.0417(3) Uani 1 1 d . . .
F12 F 0.92197(7) 0.38091(7) 0.56684(5) 0.0358(2) Uani 1 1 d . . .
F13 F 0.80659(9) 0.27741(8) 0.55385(6) 0.0554(3) Uani 1 1 d . . .
F14 F 0.79629(7) 0.30400(8) 0.66430(6) 0.0491(3) Uani 1 1 d . . .
F15 F 0.93665(7) 0.26547(7) 0.64392(6) 0.0405(3) Uani 1 1 d . . .
N100 N 1.4912(3) 1.3829(3) 0.5254(2) 0.0705(13) Uani 0.50 1 d P A 1
C100 C 1.4649(5) 1.4691(4) 0.5132(4) 0.106(2) Uani 0.50 1 d P A 1
C101 C 1.4733(5) 1.5575(5) 0.5087(4) 0.119(3) Uani 0.50 1 d P A 1
H10A H 1.5073 1.5817 0.5541 0.179 Uiso 0.50 1 calc PR A 1
H10B H 1.4100 1.5850 0.4944 0.179 Uiso 0.50 1 calc PR A 1
H10C H 1.5090 1.5717 0.4744 0.179 Uiso 0.50 1 calc PR A 1
O200 O 1.3620(3) 1.3064(3) 0.5438(2) 0.0817(12) Uani 0.50 1 d P B 2
O201 O 1.4029(5) 1.3726(4) 0.5024(3) 0.139(2) Uani 0.50 1 d P C 3

loop_
_atom_site_aniso_label
_atom_site_aniso_U_11
_atom_site_aniso_U_22
_atom_site_aniso_U_33
_atom_site_aniso_U_23
_atom_site_aniso_U_13
_atom_site_aniso_U_12
Ir1 0.01283(2) 0.01863(2) 0.01328(2) 0.00246(2) 0.00232(1) 0.00061(2)
N1 0.0159(4) 0.0186(5) 0.0160(4) -0.0009(4) 0.0031(4) -0.0013(4)
N2 0.0140(4) 0.0169(5) 0.0149(4) 0.0009(4) 0.0038(3) 0.0005(4)
N3 0.0173(4) 0.0181(5) 0.0198(5) 0.0019(4) 0.0046(4) 0.0024(4)
C1 0.0168(5) 0.0251(6) 0.0197(6) -0.0003(5) 0.0017(4) -0.0025(5)
C2 0.0195(5) 0.0241(6) 0.0233(6) -0.0019(5) 0.0031(5) -0.0069(5)
C3 0.0249(6) 0.0189(6) 0.0210(6) 0.0000(5) 0.0071(5) -0.0035(5)
C4 0.0187(5) 0.0194(6) 0.0186(5) 0.0018(5) 0.0036(4) 0.0005(5)
C5 0.0145(5) 0.0183(6) 0.0146(5) -0.0009(4) 0.0035(4) 0.0004(4)
C6 0.0153(5) 0.0170(5) 0.0154(5) 0.0002(4) 0.0038(4) -0.0002(4)
C7 0.0171(5) 0.0174(6) 0.0188(5) 0.0021(5) 0.0030(4) 0.0008(4)
C8 0.0145(5) 0.0198(6) 0.0180(5) 0.0011(5) 0.0032(4) 0.0020(4)
C9 0.0154(5) 0.0182(5) 0.0207(6) -0.0001(5) 0.0035(4) -0.0008(4)
C10 0.0154(5) 0.0171(5) 0.0174(5) 0.0003(4) 0.0050(4) 0.0006(4)
C11 0.0167(5) 0.0171(5) 0.0191(5) 0.0012(5) 0.0027(4) 0.0006(4)
C12 0.0239(6) 0.0212(6) 0.0460(8) 0.0049(6) 0.0165(6) 0.0016(5)
C13 0.0336(7) 0.0210(7) 0.0637(10) 0.0069(7) 0.0241(7) -0.0023(6)
C14 0.0322(7) 0.0165(6) 0.0428(8) 0.0033(6) 0.0133(6) 0.0031(5)
C15 0.0235(6) 0.0204(6) 0.0263(6) 0.0015(5) 0.0074(5) 0.0044(5)
C16 0.0136(5) 0.0194(6) 0.0223(6) 0.0036(5) 0.0027(4) 0.0012(4)
C17 0.0171(5) 0.0220(6) 0.0252(6) -0.0011(5) 0.0034(5) 0.0000(5)
C18 0.0192(5) 0.0237(6) 0.0300(7) 0.0018(5) 0.0066(5) 0.0047(5)
C19 0.0148(5) 0.0275(7) 0.0279(6) 0.0081(5) 0.0046(5) 0.0020(5)
C20 0.0188(6) 0.0311(7) 0.0280(7) -0.0015(6) -0.0015(5) 0.0005(5)
C21 0.0197(6) 0.0228(6) 0.0296(7) -0.0020(5) 0.0009(5) 0.0018(5)
S1 0.01810(14) 0.0373(2) 0.03778(19) 0.00915(16) 0.00239(14) 0.00726(14)
C22 0.0235(7) 0.0581(11) 0.0287(8) 0.0035(7) -0.0007(6) 0.0059(7)
C23 0.0184(5) 0.0226(6) 0.0161(5) 0.0039(5) 0.0022(4) -0.0032(5)
C24 0.0256(6) 0.0332(7) 0.0194(6) -0.0010(5) 0.0042(5) -0.0004(6)
C25 0.0358(7) 0.0354(8) 0.0182(6) -0.0030(6) 0.0024(6) -0.0080(6)
C26 0.0273(6) 0.0310(7) 0.0214(6) 0.0049(6) -0.0049(5) -0.0092(6)
C27 0.0193(6) 0.0265(7) 0.0259(7) 0.0053(5) -0.0032(5) -0.0045(5)
C28 0.0182(5) 0.0217(6) 0.0192(6) 0.0045(5) 0.0008(4) -0.0027(5)
C29 0.0156(5) 0.0229(6) 0.0213(6) 0.0046(5) 0.0025(4) -0.0011(5)
C30 0.0162(5) 0.0352(8) 0.0290(7) 0.0057(6) 0.0023(5) 0.0035(5)
C31 0.0205(6) 0.0363(8) 0.0362(7) 0.0027(6) 0.0106(5) 0.0072(6)
C32 0.0244(6) 0.0306(7) 0.0273(6) 0.0008(6) 0.0117(5) 0.0019(5)
C33 0.0183(5) 0.0273(7) 0.0192(5) 0.0033(5) 0.0051(4) 0.0001(5)
N4 0.0148(4) 0.0209(5) 0.0174(5) 0.0031(4) 0.0037(4) 0.0000(4)
C34 0.0153(5) 0.0253(6) 0.0156(5) 0.0037(5) 0.0016(4) 0.0006(5)
C35 0.0191(5) 0.0269(7) 0.0211(6) 0.0069(5) 0.0037(5) 0.0026(5)
C36 0.0299(7) 0.0258(7) 0.0351(7) 0.0119(6) 0.0084(6) 0.0042(6)
C37 0.0353(7) 0.0324(8) 0.0431(8) 0.0162(7) 0.0176(6) 0.0003(6)
C38 0.0283(6) 0.0359(8) 0.0359(7) 0.0098(6) 0.0176(5) 0.0004(6)
C39 0.0198(5) 0.0273(7) 0.0210(6) 0.0045(5) 0.0064(5) 0.0002(5)
C40 0.0200(5) 0.0288(7) 0.0212(6) 0.0023(5) 0.0074(4) -0.0005(5)
C41 0.0360(7) 0.0372(9) 0.0472(8) 0.0007(7) 0.0278(6) 0.0012(7)
C42 0.0479(8) 0.0407(9) 0.0674(10) -0.0028(8) 0.0408(7) 0.0077(8)
C43 0.0416(8) 0.0293(8) 0.0437(8) -0.0028(7) 0.0211(7) 0.0079(7)
C44 0.0270(6) 0.0239(6) 0.0232(6) 0.0005(5) 0.0085(5) 0.0030(5)
N5 0.0180(4) 0.0240(5) 0.0162(5) 0.0004(4) 0.0035(4) 0.0016(4)
P1 0.02018(14) 0.02001(15) 0.02771(16) 0.00069(13) 0.00696(13) 0.00027(12)
F10 0.0402(5) 0.0445(6) 0.0511(6) 0.0181(5) 0.0143(4) 0.0202(4)
F11 0.0577(6) 0.0398(5) 0.0267(4) -0.0083(4) 0.0091(4) -0.0073(5)
F12 0.0381(4) 0.0429(5) 0.0303(4) -0.0017(4) 0.0158(4) -0.0082(4)
F13 0.0597(7) 0.0386(6) 0.0543(7) -0.0118(5) -0.0103(6) -0.0206(5)
F14 0.0317(4) 0.0545(6) 0.0679(6) 0.0277(5) 0.0249(4) 0.0040(4)
F15 0.0350(4) 0.0373(5) 0.0506(6) 0.0082(4) 0.0133(4) 0.0151(4)
N100 0.0355(16) 0.093(3) 0.081(3) 0.025(2) 0.0105(18) -0.005(2)
C100 0.124(5) 0.081(4) 0.083(4) -0.044(3) -0.027(4) 0.036(4)
C101 0.073(4) 0.170(7) 0.100(5) 0.069(5) -0.005(4) 0.003(5)
O200 0.092(3) 0.087(3) 0.063(2) -0.005(2) 0.015(2) 0.012(2)
O201 0.243(6) 0.101(4) 0.095(3) -0.016(3) 0.086(3) -0.021(4)

loop_
_atom_type_symbol
_atom_type_description
_atom_type_scat_dispersion_real
_atom_type_scat_dispersion_imag
_atom_type_scat_source
C C 0.0033 0.0016 'International Tables Vol C Tables 4.2.6.8 and 6.1.1.4'
H H 0.0000 0.0000 'International Tables Vol C Tables 4.2.6.8 and 6.1.1.4'
N N 0.0061 0.0033 'International Tables Vol C Tables 4.2.6.8 and 6.1.1.4'
F F 0.0171 0.0103 'International Tables Vol C Tables 4.2.6.8 and 6.1.1.4'
P P 0.1023 0.0942 'International Tables Vol C Tables 4.2.6.8 and 6.1.1.4'
S S 0.1246 0.1234 'International Tables Vol C Tables 4.2.6.8 and 6.1.1.4'
Ir Ir -1.4442 7.9887 'International Tables Vol C Tables 4.2.6.8 and 6.1.1.4'
O O 0.0106 0.0060 'International Tables Vol C Tables 4.2.6.8 and 6.1.1.4'

loop_
_geom_angle_atom_site_label_1
_geom_angle_atom_site_label_2
_geom_angle_atom_site_label_3
_geom_angle
C23 Ir1 C34 88.43(5)
C23 Ir1 N5 92.73(5)
C34 Ir1 N5 80.36(5)
C23 Ir1 N4 80.35(5)
C34 Ir1 N4 95.43(5)
N5 Ir1 N4 172.04(4)
C23 Ir1 N1 97.46(5)
C34 Ir1 N1 172.74(4)
N5 Ir1 N1 95.07(4)
N4 Ir1 N1 89.75(4)
C23 Ir1 N2 171.73(5)
C34 Ir1 N2 97.55(4)
N5 Ir1 N2 82.71(4)
N4 Ir1 N2 104.64(4)
N1 Ir1 N2 76.17(4)
C1 N1 C5 118.63(11)
C1 N1 Ir1 126.56(9)
C5 N1 Ir1 114.79(8)
C10 N2 C6 117.37(10)
C10 N2 Ir1 127.40(8)
C6 N2 Ir1 108.17(7)
C15 N3 C11 118.05(12)
N1 C1 C2 122.41(12)
N1 C1 H1A 118.8
C2 C1 H1A 118.8
C1 C2 C3 118.90(12)
C1 C2 H2A 120.6
C3 C2 H2A 120.6
C2 C3 C4 119.12(13)
C2 C3 H3A 120.4
C4 C3 H3A 120.4
C5 C4 C3 119.15(11)
C5 C4 H4A 120.4
C3 C4 H4A 120.4
N1 C5 C4 121.79(11)
N1 C5 C6 115.49(11)
C4 C5 C6 122.71(11)
N2 C6 C7 122.90(11)
N2 C6 C5 115.43(10)
C7 C6 C5 121.66(11)
C6 C7 C8 119.74(12)
C6 C7 H7A 120.1
C8 C7 H7A 120.1
C7 C8 C9 116.95(11)
C7 C8 C16 120.98(12)
C9 C8 C16 122.06(11)
C10 C9 C8 120.51(12)
C10 C9 H9A 119.7
C8 C9 H9A 119.7
N2 C10 C9 121.91(12)
N2 C10 C11 118.37(10)
C9 C10 C11 119.47(11)
N3 C11 C12 122.50(12)
N3 C11 C10 114.30(11)
C12 C11 C10 122.92(12)
C11 C12 C13 118.61(14)
C11 C12 H12A 120.7
C13 C12 H12A 120.7
C14 C13 C12 119.09(15)
C14 C13 H13A 120.5
C12 C13 H13A 120.5
C13 C14 C15 118.54(14)
C13 C14 H14A 120.7
C15 C14 H14A 120.7
N3 C15 C14 123.20(13)
N3 C15 H15A 118.4
C14 C15 H15A 118.4
C21 C16 C17 118.40(12)
C21 C16 C8 121.42(12)
C17 C16 C8 120.16(11)
C18 C17 C16 120.99(12)
C18 C17 H17A 119.5
C16 C17 H17A 119.5
C17 C18 C19 119.95(13)
C17 C18 H18A 120.0
C19 C18 H18A 120.0
C20 C19 C18 119.53(12)
C20 C19 S1 124.13(11)
C18 C19 S1 116.32(11)
C19 C20 C21 120.25(13)
C19 C20 H20A 119.9
C21 C20 H20A 119.9
C20 C21 C16 120.80(14)
C20 C21 H21A 119.6
C16 C21 H21A 119.6
C19 S1 C22 103.63(8)
S1 C22 H22A 109.5
S1 C22 H22B 109.5
H22A C22 H22B 109.5
S1 C22 H22C 109.5
H22A C22 H22C 109.5
H22B C22 H22C 109.5
C24 C23 C28 117.37(12)
C24 C23 Ir1 127.87(10)
C28 C23 Ir1 114.74(10)
C25 C24 C23 121.08(14)
C25 C24 H24A 119.5
C23 C24 H24A 119.5
C26 C25 C24 120.60(15)
C26 C25 H25A 119.7
C24 C25 H25A 119.7
C27 C26 C25 119.89(13)
C27 C26 H26A 120.1
C25 C26 H26A 120.1
C26 C27 C28 119.67(14)
C26 C27 H27A 120.2
C28 C27 H27A 120.2
C27 C28 C23 121.38(13)
C27 C28 C29 123.38(13)
C23 C28 C29 115.24(11)
N4 C29 C30 120.20(13)
N4 C29 C28 114.00(12)
C30 C29 C28 125.81(12)
C31 C30 C29 120.15(12)
C31 C30 H30A 119.9
C29 C30 H30A 119.9
C30 C31 C32 119.16(14)
C30 C31 H31A 120.4
C32 C31 H31A 120.4
C33 C32 C31 118.89(14)
C33 C32 H32A 120.6
C31 C32 H32A 120.6
N4 C33 C32 122.36(12)
N4 C33 H33A 118.8
C32 C33 H33A 118.8
C33 N4 C29 119.21(11)
C33 N4 Ir1 125.14(8)
C29 N4 Ir1 115.64(9)
C35 C34 C39 116.87(13)
C35 C34 Ir1 128.70(10)
C39 C34 Ir1 114.38(10)
C36 C35 C34 121.53(13)
C36 C35 H35A 119.2
C34 C35 H35A 119.2
C35 C36 C37 120.36(15)
C35 C36 H36A 119.8
C37 C36 H36A 119.8
C38 C37 C36 119.83(15)
C38 C37 H37A 120.1
C36 C37 H37A 120.1
C37 C38 C39 119.74(15)
C37 C38 H38A 120.1
C39 C38 H38A 120.1
C38 C39 C34 121.67(14)
C38 C39 C40 123.24(13)
C34 C39 C40 115.09(12)
N5 C40 C41 119.75(14)
N5 C40 C39 114.36(12)
C41 C40 C39 125.89(14)
C42 C41 C40 119.81(16)
C42 C41 H41A 120.1
C40 C41 H41A 120.1
C41 C42 C43 120.00(17)
C41 C42 H42A 120.0
C43 C42 H42A 120.0
C44 C43 C42 118.36(16)
C44 C43 H43A 120.8
C42 C43 H43A 120.8
N5 C44 C43 122.59(14)
N5 C44 H44A 118.7
C43 C44 H44A 118.7
C44 N5 C40 119.49(12)
C44 N5 Ir1 124.73(10)
C40 N5 Ir1 115.75(9)
F13 P1 F10 91.35(6)
F13 P1 F12 89.29(6)
F10 P1 F12 89.82(6)
F13 P1 F14 91.22(7)
F10 P1 F14 90.33(6)
F12 P1 F14 179.47(6)
F13 P1 F15 90.22(6)
F10 P1 F15 178.43(6)
F12 P1 F15 90.27(6)
F14 P1 F15 89.57(6)
F13 P1 F11 178.51(7)
F10 P1 F11 89.71(6)
F12 P1 F11 89.67(6)
F14 P1 F11 89.82(6)
F15 P1 F11 88.72(6)
C101 C100 N100 158.7(8)

loop_
_geom_bond_atom_site_label_1
_geom_bond_atom_site_label_2
_geom_bond_distance
Ir1 C23 2.0037(12)
Ir1 C34 2.0140(14)
Ir1 N5 2.0504(12)
Ir1 N4 2.0533(11)
Ir1 N1 2.1291(11)
Ir1 N2 2.2300(10)
N1 C1 1.3425(16)
N1 C5 1.3579(15)
N2 C10 1.3528(16)
N2 C6 1.3575(16)
N3 C15 1.3352(18)
N3 C11 1.3394(17)
C1 C2 1.383(2)
C1 H1A 0.9500
C2 C3 1.3863(18)
C2 H2A 0.9500
C3 C4 1.3866(18)
C3 H3A 0.9500
C4 C5 1.3824(18)
C4 H4A 0.9500
C5 C6 1.4809(17)
C6 C7 1.3873(16)
C7 C8 1.3929(17)
C7 H7A 0.9500
C8 C9 1.3975(18)
C8 C16 1.4800(17)
C9 C10 1.3919(16)
C9 H9A 0.9500
C10 C11 1.4850(18)
C11 C12 1.385(2)
C12 C13 1.387(2)
C12 H12A 0.9500
C13 C14 1.378(2)
C13 H13A 0.9500
C14 C15 1.379(2)
C14 H14A 0.9500
C15 H15A 0.9500
C16 C21 1.3929(18)
C16 C17 1.3968(19)
C17 C18 1.3870(18)
C17 H17A 0.9500
C18 C19 1.395(2)
C18 H18A 0.9500
C19 C20 1.385(2)
C19 S1 1.7653(13)
C20 C21 1.3917(19)
C20 H20A 0.9500
C21 H21A 0.9500
S1 C22 1.8040(18)
C22 H22A 0.9800
C22 H22B 0.9800
C22 H22C 0.9800
C23 C24 1.397(2)
C23 C28 1.4116(19)
C24 C25 1.3944(19)
C24 H24A 0.9500
C25 C26 1.385(2)
C25 H25A 0.9500
C26 C27 1.383(2)
C26 H26A 0.9500
C27 C28 1.4015(18)
C27 H27A 0.9500
C28 C29 1.460(2)
C29 N4 1.3645(15)
C29 C30 1.398(2)
C30 C31 1.376(2)
C30 H30A 0.9500
C31 C32 1.389(2)
C31 H31A 0.9500
C32 C33 1.381(2)
C32 H32A 0.9500
C33 N4 1.3496(18)
C33 H33A 0.9500
C34 C35 1.399(2)
C34 C39 1.4174(19)
C35 C36 1.389(2)
C35 H35A 0.9500
C36 C37 1.397(2)
C36 H36A 0.9500
C37 C38 1.379(2)
C37 H37A 0.9500
C38 C39 1.399(2)
C38 H38A 0.9500
C39 C40 1.459(2)
C40 N5 1.3629(18)
C40 C41 1.394(2)
C41 C42 1.379(3)
C41 H41A 0.9500
C42 C43 1.380(3)
C42 H42A 0.9500
C43 C44 1.370(2)
C43 H43A 0.9500
C44 N5 1.3530(18)
C44 H44A 0.9500
P1 F13 1.5858(11)
P1 F10 1.5924(10)
P1 F12 1.5954(10)
P1 F14 1.5966(11)
P1 F15 1.6016(10)
P1 F11 1.6069(11)
N100 C100 1.334(8)
C100 C101 1.316(9)
C101 H10A 0.9800
C101 H10B 0.9800
C101 H10C 0.9800
